data_2213741
loop_
_publ_author_name
'Zhang, Shi-Guo'
'Shi, Jing-Min'

_publ_section_title
;
 Di-\m-acetato-bis[triaquabis(thiocyanato-\k<i>N</i>)(4-methylpyridine
 <i>N</i>-oxide-\k<i>O</i>)samarium(III)]
;
_journal_coeditor_code CV2243
_journal_issue 6
_journal_name_full 'Acta Crystallographica Section E'
_journal_page_first m1775
_journal_page_last m1776
_journal_paper_doi 10.1107/S1600536807025561
_journal_volume 63
_journal_year 2007
_chemical_formula_iupac '[Sm2 (C2 H3 O2)2 (N C S)4 (C6 H7 N O)2 (H2 O)6]'
_chemical_formula_moiety 'C20 H32 N6 O12 S4 Sm2'
_chemical_formula_sum 'C20 H32 N6 O12 S4 Sm2'
_chemical_formula_weight 977.46
_chemical_name_systematic
;
Di-\m-acetato-bis[triaquabis(thiocyanato-\kN)(4-methylpyridine
N-oxide-\kO)samarium(III)]
;
_space_group_IT_number 14
_symmetry_cell_setting monoclinic
_symmetry_space_group_name_Hall '-P 2yn'
_symmetry_space_group_name_H-M 'P 1 21/n 1'
_atom_sites_solution_hydrogens geom
_atom_sites_solution_primary direct
_atom_sites_solution_secondary difmap
_audit_creation_method SHELXL97
_cell_angle_alpha 90.00
_cell_angle_beta 100.910(2)
_cell_angle_gamma 90.00
_cell_formula_units_Z 2
_cell_length_a 9.0451(12)
_cell_length_b 15.997(2)
_cell_length_c 12.1753(16)
_cell_measurement_reflns_used 5767
_cell_measurement_temperature 298(2)
_cell_measurement_theta_max 27.0585
_cell_measurement_theta_min 2.5465
_cell_volume 1729.9(4)
_computing_cell_refinement 'SAINT (Bruker, 1997)'
_computing_data_collection 'SMART (Bruker, 1997)'
_computing_data_reduction SAINT
_computing_molecular_graphics SHELXTL
_computing_publication_material SHELXTL
_computing_structure_refinement SHELXTL
_computing_structure_solution 'SHELXTL (Bruker, 2001)'
_diffrn_ambient_temperature 298(2)
_diffrn_measured_fraction_theta_full 0.980
_diffrn_measured_fraction_theta_max 0.980
_diffrn_measurement_device_type 'Bruker SMART APEX CCD area-detector'
_diffrn_measurement_method '\f and \w'
_diffrn_radiation_monochromator graphite
_diffrn_radiation_source 'fine-focus sealed tube'
_diffrn_radiation_type MoK\a
_diffrn_radiation_wavelength 0.71073
_diffrn_reflns_av_R_equivalents 0.0266
_diffrn_reflns_av_sigmaI/netI 0.0314
_diffrn_reflns_limit_h_max 11
_diffrn_reflns_limit_h_min -11
_diffrn_reflns_limit_k_max 19
_diffrn_reflns_limit_k_min -20
_diffrn_reflns_limit_l_max 15
_diffrn_reflns_limit_l_min -14
_diffrn_reflns_number 10164
_diffrn_reflns_theta_full 27.06
_diffrn_reflns_theta_max 27.06
_diffrn_reflns_theta_min 2.13
_exptl_absorpt_coefficient_mu 3.663
_exptl_absorpt_correction_T_max 0.7340
_exptl_absorpt_correction_T_min 0.4493
_exptl_absorpt_correction_type multi-scan
_exptl_absorpt_process_details '(SADABS; Sheldrick, 1996)'
_exptl_crystal_colour colourless
_exptl_crystal_density_diffrn 1.877
_exptl_crystal_density_method 'not measured'
_exptl_crystal_description prism
_exptl_crystal_F_000 956
_exptl_crystal_size_max 0.26
_exptl_crystal_size_mid 0.11
_exptl_crystal_size_min 0.09
_refine_diff_density_max 0.574
_refine_diff_density_min -1.277
_refine_ls_extinction_method none
_refine_ls_goodness_of_fit_ref 1.063
_refine_ls_hydrogen_treatment constr
_refine_ls_matrix_type full
_refine_ls_number_parameters 201
_refine_ls_number_reflns 3736
_refine_ls_number_restraints 9
_refine_ls_restrained_S_all 1.063
_refine_ls_R_factor_all 0.0306
_refine_ls_R_factor_gt 0.0276
_refine_ls_shift/su_max 0.002
_refine_ls_shift/su_mean 0.000
_refine_ls_structure_factor_coef Fsqd
_refine_ls_weighting_details 'calc w = 1/[\s^2^(Fo^2^)+(0.035P)^2^+0.8001P] where P=(Fo^2^+2Fc^2^)/3'
_refine_ls_weighting_scheme calc
_refine_ls_wR_factor_gt 0.0662
_refine_ls_wR_factor_ref 0.0678
_reflns_number_gt 3447
_reflns_number_total 3736
_reflns_threshold_expression I>2\s(I)
_cod_data_source_file cv2243.cif
_cod_data_source_block I
_cod_depositor_comments
;
The following automatic conversions were performed:
'_geom_bond_publ_flag' value 'Y' changed to 'y' according to
'/home/saulius/struct/CIF-dictionaries/cif_core.dic' dictionary named
'cif_core.dic' version 2.4.1 from 2010-06-29 (9 times).

Automatic conversion script
Id: cif_fix_enum 1527 2010-12-29 10:47:43Z saulius 

The following automatic conversions were performed:

'_geom_bond_publ_flag' value 'Y' changed to 'y' according to
/home/saulius/struct/CIF-dictionaries/cif_core.dic dictionary named
'cif_core.dic' version 2.4.1 from 2010-06-29 (9 times).

Automatic conversion script
Id: cif_fix_values 1715 2011-07-08 13:25:40Z adriana 
;
_cod_original_sg_symbol_H-M 'P 21/n'
_cod_database_code 2213741
_cod_database_fobs_code 2213741

loop_
_symmetry_equiv_pos_as_xyz
'x, y, z'
'-x+1/2, y+1/2, -z+1/2'
'-x, -y, -z'
'x-1/2, -y-1/2, z-1/2'

loop_
_atom_site_type_symbol
_atom_site_label
_atom_site_fract_x
_atom_site_fract_y
_atom_site_fract_z
_atom_site_U_iso_or_equiv
_atom_site_adp_type
_atom_site_calc_flag
_atom_site_refinement_flags
_atom_site_occupancy
O O2 0.9416(3) -0.07880(15) 0.5244(2) 0.0362(6) Uani d . 1
Sm Sm1 0.806933(17) 0.086888(10) 0.509341(13) 0.02443(7) Uani d . 1
O O4 0.7952(2) 0.02100(14) 0.32466(18) 0.0323(5) Uani d D 1
H H10 0.7299 -0.0177 0.2925 0.049 Uiso d RD 1
H H11 0.8848 -0.0011 0.3212 0.049 Uiso d RD 1
N N1 0.9373(3) 0.07642(17) 0.7955(2) 0.0306(6) Uani d . 1
O O5 0.7100(2) -0.05216(15) 0.5392(2) 0.0331(5) Uani d . 1
O O1 0.9396(3) 0.04823(17) 0.69183(19) 0.0391(6) Uani d . 1
N N3 0.6276(3) 0.1216(2) 0.6366(3) 0.0446(8) Uani d . 1
C C8 0.8150(4) -0.1040(2) 0.5394(3) 0.0283(7) Uani d . 1
O O3 0.7847(3) 0.19595(16) 0.3566(2) 0.0460(7) Uani d D 1
H H7 0.7405 0.1789 0.2879 0.069 Uiso d RD 1
H H8 0.8383 0.2391 0.3414 0.069 Uiso d RD 1
C C7 0.5460(4) 0.1247(2) 0.6986(3) 0.0341(7) Uani d . 1
C C1 1.0394(4) 0.1337(2) 0.8404(3) 0.0389(8) Uani d . 1
H H1 1.1054 0.1563 0.7984 0.047 Uiso calc R 1
C C5 0.8410(5) 0.0694(2) 0.9602(3) 0.0432(9) Uani d . 1
H H5 0.7705 0.0480 0.9993 0.052 Uiso calc R 1
C C10 0.9366(4) 0.2917(2) 0.6101(3) 0.0382(8) Uani d . 1
C C3 0.9481(5) 0.1260(2) 1.0121(3) 0.0434(9) Uani d . 1
C C6 0.8381(4) 0.0448(2) 0.8523(3) 0.0375(8) Uani d . 1
H H6 0.7670 0.0061 0.8187 0.045 Uiso calc R 1
C C2 1.0452(5) 0.1585(2) 0.9491(3) 0.0435(9) Uani d . 1
H H2 1.1162 0.1980 0.9806 0.052 Uiso calc R 1
N N2 0.8969(4) 0.2242(2) 0.5898(3) 0.0535(9) Uani d . 1
S S1 0.43595(12) 0.12573(7) 0.79119(9) 0.0475(3) Uani d . 1
S S2 0.99454(17) 0.38766(8) 0.63505(10) 0.0637(3) Uani d . 1
O O6 0.5521(3) 0.09437(17) 0.4048(2) 0.0448(7) Uani d D 1
H H12 0.5291 0.0953 0.3302 0.067 Uiso d RD 1
H H13 0.4642 0.0822 0.4246 0.067 Uiso d RD 1
C C9 0.7879(5) -0.1937(2) 0.5573(5) 0.0588(12) Uani d . 1
H H9A 0.6817 -0.2046 0.5412 0.088 Uiso calc R 1
H H9B 0.8279 -0.2081 0.6337 0.088 Uiso calc R 1
H H9C 0.8367 -0.2266 0.5086 0.088 Uiso calc R 1
C C4 0.9579(7) 0.1507(3) 1.1326(3) 0.0727(15) Uani d . 1
H H4A 1.0616 0.1521 1.1695 0.109 Uiso calc R 1
H H4B 0.9044 0.1106 1.1690 0.109 Uiso calc R 1
H H4C 0.9139 0.2050 1.1363 0.109 Uiso calc R 1

loop_
_atom_site_aniso_label
_atom_site_aniso_U_11
_atom_site_aniso_U_22
_atom_site_aniso_U_33
_atom_site_aniso_U_12
_atom_site_aniso_U_13
_atom_site_aniso_U_23
O2 0.0236(13) 0.0450(15) 0.0414(14) -0.0097(10) 0.0099(10) -0.0056(11)
Sm1 0.01875(10) 0.02561(11) 0.02988(11) -0.00155(6) 0.00701(7) -0.00335(6)
O4 0.0243(12) 0.0361(13) 0.0362(12) 0.0029(10) 0.0047(9) -0.0075(10)
N1 0.0266(15) 0.0358(16) 0.0292(14) 0.0054(11) 0.0046(11) -0.0044(11)
O5 0.0252(12) 0.0286(13) 0.0468(14) 0.0006(10) 0.0106(10) 0.0021(11)
O1 0.0342(13) 0.0556(17) 0.0266(12) 0.0100(12) 0.0035(10) -0.0128(11)
N3 0.0327(17) 0.058(2) 0.0454(18) 0.0062(15) 0.0121(14) -0.0104(16)
C8 0.0235(17) 0.0291(17) 0.0329(16) -0.0043(12) 0.0071(13) -0.0037(13)
O3 0.0601(18) 0.0334(14) 0.0464(15) -0.0098(12) 0.0150(13) 0.0047(11)
C7 0.0272(18) 0.0320(18) 0.0424(19) 0.0024(14) 0.0053(15) -0.0110(15)
C1 0.033(2) 0.047(2) 0.0371(19) -0.0063(16) 0.0087(15) -0.0063(16)
C5 0.045(2) 0.044(2) 0.045(2) 0.0064(18) 0.0211(18) 0.0085(17)
C10 0.038(2) 0.042(2) 0.0319(18) -0.0025(16) 0.0010(15) -0.0086(15)
C3 0.062(3) 0.035(2) 0.0339(19) 0.0112(18) 0.0124(18) -0.0001(15)
C6 0.0327(19) 0.036(2) 0.044(2) -0.0011(15) 0.0068(15) 0.0009(16)
C2 0.051(2) 0.040(2) 0.038(2) -0.0063(18) 0.0048(17) -0.0068(16)
N2 0.057(2) 0.041(2) 0.062(2) -0.0124(17) 0.0105(18) -0.0147(17)
S1 0.0469(6) 0.0438(6) 0.0595(6) -0.0067(4) 0.0302(5) -0.0165(5)
S2 0.0994(10) 0.0416(6) 0.0495(6) -0.0245(6) 0.0127(6) -0.0128(5)
O6 0.0218(13) 0.072(2) 0.0411(15) 0.0032(12) 0.0088(11) 0.0116(12)
C9 0.041(2) 0.032(2) 0.106(4) -0.0019(17) 0.020(2) 0.009(2)
C4 0.122(5) 0.061(3) 0.038(2) 0.014(3) 0.023(3) -0.005(2)

loop_
_atom_type_symbol
_atom_type_description
_atom_type_scat_dispersion_real
_atom_type_scat_dispersion_imag
_atom_type_scat_source
C C 0.0033 0.0016 'International Tables Vol C Tables 4.2.6.8 and 6.1.1.4'
H H 0.0000 0.0000 'International Tables Vol C Tables 4.2.6.8 and 6.1.1.4'
N N 0.0061 0.0033 'International Tables Vol C Tables 4.2.6.8 and 6.1.1.4'
O O 0.0106 0.0060 'International Tables Vol C Tables 4.2.6.8 and 6.1.1.4'
S S 0.1246 0.1234 'International Tables Vol C Tables 4.2.6.8 and 6.1.1.4'
Sm Sm -0.1638 3.4418 'International Tables Vol C Tables 4.2.6.8 and 6.1.1.4'

loop_
_geom_angle_atom_site_label_1
_geom_angle_atom_site_label_2
_geom_angle_atom_site_label_3
_geom_angle_site_symmetry_1
_geom_angle_site_symmetry_3
_geom_angle
C8 O2 Sm1 . 3_756 158.2(2)
C8 O2 Sm1 . . 85.3(2)
Sm1 O2 Sm1 3_756 . 116.07(9)
O2 Sm1 O1 3_756 . 79.62(9)
O2 Sm1 O6 3_756 . 139.14(9)
O1 Sm1 O6 . . 139.55(9)
O2 Sm1 O5 3_756 . 110.87(8)
O1 Sm1 O5 . . 76.00(9)
O6 Sm1 O5 . . 77.88(8)
O2 Sm1 O4 3_756 . 72.46(8)
O1 Sm1 O4 . . 131.46(8)
O6 Sm1 O4 . . 70.66(8)
O5 Sm1 O4 . . 77.99(8)
O2 Sm1 N2 3_756 . 82.18(10)
O1 Sm1 N2 . . 78.06(11)
O6 Sm1 N2 . . 111.92(11)
O5 Sm1 N2 . . 148.01(11)
O4 Sm1 N2 . . 133.87(10)
O2 Sm1 N3 3_756 . 149.98(10)
O1 Sm1 N3 . . 75.73(9)
O6 Sm1 N3 . . 69.53(10)
O5 Sm1 N3 . . 79.49(10)
O4 Sm1 N3 . . 137.40(9)
N2 Sm1 N3 . . 76.22(12)
O2 Sm1 O3 3_756 . 81.78(9)
O1 Sm1 O3 . . 144.60(9)
O6 Sm1 O3 . . 69.11(9)
O5 Sm1 O3 . . 139.15(9)
O4 Sm1 O3 . . 68.97(8)
N2 Sm1 O3 . . 69.75(11)
N3 Sm1 O3 . . 109.28(10)
O2 Sm1 O2 3_756 . 63.93(9)
O1 Sm1 O2 . . 64.94(8)
O6 Sm1 O2 . . 115.14(8)
O5 Sm1 O2 . . 47.06(7)
O4 Sm1 O2 . . 67.26(7)
N2 Sm1 O2 . . 132.87(10)
N3 Sm1 O2 . . 118.38(10)
O3 Sm1 O2 . . 130.46(8)
Sm1 O4 H10 . . 127.3
Sm1 O4 H11 . . 109.2
H10 O4 H11 . . 103.6
C6 N1 C1 . . 121.8(3)
C6 N1 O1 . . 119.5(3)
C1 N1 O1 . . 118.7(3)
C8 O5 Sm1 . . 107.9(2)
N1 O1 Sm1 . . 133.61(19)
C7 N3 Sm1 . . 169.5(3)
O2 C8 O5 . . 119.7(3)
O2 C8 C9 . . 120.8(3)
O5 C8 C9 . . 119.5(3)
Sm1 O3 H7 . . 115.8
Sm1 O3 H8 . . 136.3
H7 O3 H8 . . 101.9
N3 C7 S1 . . 177.0(4)
N1 C1 C2 . . 119.2(3)
N1 C1 H1 . . 120.4
C2 C1 H1 . . 120.4
C6 C5 C3 . . 120.7(4)
C6 C5 H5 . . 119.7
C3 C5 H5 . . 119.7
N2 C10 S2 . . 178.2(4)
C2 C3 C5 . . 117.2(3)
C2 C3 C4 . . 121.3(4)
C5 C3 C4 . . 121.4(4)
N1 C6 C5 . . 119.9(4)
N1 C6 H6 . . 120.1
C5 C6 H6 . . 120.1
C3 C2 C1 . . 121.2(4)
C3 C2 H2 . . 119.4
C1 C2 H2 . . 119.4
C10 N2 Sm1 . . 169.4(3)
Sm1 O6 H12 . . 123.5
Sm1 O6 H13 . . 131.0
H12 O6 H13 . . 103.3
C8 C9 H9A . . 109.5
C8 C9 H9B . . 109.5
H9A C9 H9B . . 109.5
C8 C9 H9C . . 109.5
H9A C9 H9C . . 109.5
H9B C9 H9C . . 109.5
C3 C4 H4A . . 109.5
C3 C4 H4B . . 109.5
H4A C4 H4B . . 109.5
C3 C4 H4C . . 109.5
H4A C4 H4C . . 109.5
H4B C4 H4C . . 109.5

loop_
_geom_bond_atom_site_label_1
_geom_bond_atom_site_label_2
_geom_bond_site_symmetry_2
_geom_bond_distance
_geom_bond_publ_flag
O2 C8 . 1.259(4) ?
Sm1 O2 3_756 2.390(2) y
Sm1 O2 . 2.908(3) y
Sm1 O2 3_756 2.390(2) ?
Sm1 O1 . 2.398(2) y
Sm1 O6 . 2.416(3) y
Sm1 O5 . 2.443(2) y
Sm1 O4 . 2.467(2) y
Sm1 N2 . 2.479(3) y
Sm1 N3 . 2.508(3) y
Sm1 O3 . 2.530(3) y
O4 H10 . 0.8934 ?
O4 H11 . 0.8932 ?
N1 C6 . 1.332(4) ?
N1 C1 . 1.341(5) ?
N1 O1 . 1.344(3) ?
O5 C8 . 1.260(4) ?
N3 C7 . 1.153(4) ?
C8 C9 . 1.479(5) ?
O3 H7 . 0.8987 ?
O3 H8 . 0.8839 ?
C7 S1 . 1.639(4) ?
C1 C2 . 1.374(5) ?
C1 H1 . 0.9300 ?
C5 C6 . 1.367(5) ?
C5 C3 . 1.388(6) ?
C5 H5 . 0.9300 ?
C10 N2 . 1.150(5) ?
C10 S2 . 1.632(4) ?
C3 C2 . 1.372(5) ?
C3 C4 . 1.506(5) ?
C6 H6 . 0.9300 ?
C2 H2 . 0.9300 ?
O6 H12 . 0.8937 ?
O6 H13 . 0.8948 ?
C9 H9A . 0.9600 ?
C9 H9B . 0.9600 ?
C9 H9C . 0.9600 ?
C4 H4A . 0.9600 ?
C4 H4B . 0.9600 ?
C4 H4C . 0.9600 ?

loop_
_geom_hbond_atom_site_label_D
_geom_hbond_atom_site_label_H
_geom_hbond_atom_site_label_A
_geom_hbond_site_symmetry_A
_geom_hbond_distance_DH
_geom_hbond_distance_HA
_geom_hbond_distance_DA
_geom_hbond_angle_DHA
O6 H12 S2 4_565 0.89 2.35 3.240(3) 172
O3 H8 S1 4_665 0.88 2.46 3.325(3) 168
O4 H10 S1 3_656 0.89 2.39 3.279(2) 178
O6 H13 O5 3_656 0.89 1.78 2.674(3) 177
O4 H11 O1 3_756 0.89 1.79 2.685(3) 177
O3 H7 S2 4_565 0.90 2.83 3.643(3) 152
